data_4133970
loop_
_publ_author_name
'Bear, Joseph C.'
'Cockcroft, Jeremy K.'
'Williams, Jeffrey H.'

_publ_section_title
;
 Influence of Solvent in Crystal Engineering: A Significant Change to the
 Order-Disorder Transition in Ferrocene.
;
_journal_issue 4
_journal_name_full 'Journal of the American Chemical Society'
_journal_page_first 1731
_journal_page_last 1734
_journal_paper_doi 10.1021/jacs.9b11895
_journal_volume 142
_journal_year 2020
_chemical_formula_moiety 'C10 H10 Fe, 2(C3 F3)'
_chemical_formula_sum 'C16 H10 F6 Fe'
_chemical_formula_weight 372.09
_chemical_name_systematic Ferrocene:hexafluorobenzene
_space_group_crystal_system triclinic
_space_group_IT_number 2
_space_group_name_Hall '-P 1'
_space_group_name_H-M_alt 'P -1'
_atom_sites_solution_hydrogens difmap
_atom_sites_solution_primary dual
_audit_creation_date 2019-04-24
_audit_creation_method
;
Olex2 1.2
(compiled 2018.05.29 svn.r3508 for OlexSys, GUI svn.r5506)
;
_cell_angle_alpha 77.760(5)
_cell_angle_beta 76.956(5)
_cell_angle_gamma 84.228(5)
_cell_formula_units_Z 2
_cell_length_a 7.1977(5)
_cell_length_b 9.1039(5)
_cell_length_c 11.4700(7)
_cell_measurement_reflns_used 5311
_cell_measurement_temperature 225
_cell_measurement_theta_max 28.4770
_cell_measurement_theta_min 3.5980
_cell_volume 714.46(8)
_computing_cell_refinement 'CrysAlisPro 1.171.39.46 (Rigaku OD, 2018)'
_computing_data_collection 'CrysAlisPro 1.171.39.46 (Rigaku OD, 2018)'
_computing_data_reduction 'CrysAlisPro 1.171.39.46 (Rigaku OD, 2018)'
_computing_molecular_graphics 'Olex2 (Dolomanov et al., 2009)'
_computing_publication_material 'Olex2 (Dolomanov et al., 2009)'
_computing_structure_refinement 'ShelXL (Sheldrick, 2015)'
_computing_structure_solution 'ShelXT (Sheldrick, 2015)'
_diffrn_ambient_environment N~2~
_diffrn_ambient_temperature 225
_diffrn_detector 'CCD plate'
_diffrn_detector_area_resol_mean 5.2031
_diffrn_detector_type Atlas
_diffrn_measured_fraction_theta_full 0.995
_diffrn_measured_fraction_theta_max 0.996
_diffrn_measurement_details
;
List of Runs (angles in degrees, time in seconds):

  # Type    Start    End  Width  t~exp~   \w     \q     \k     \f   Frames
--------------------------------------------------------------------------
  1  \w    -16.00  78.00   1.00    3.00    --   11.17  57.00 -30.00   94
  2  \w    -12.00  85.00   1.00    3.00    --   11.17  38.00-120.00   97
  3  \w     -3.00  80.00   1.00    3.00    --   11.17  57.00  90.00   83
  4  \w    -62.00  39.00   1.00    3.00    --   11.17 -57.00-180.00  101
  5  \w    -14.00  52.00   1.00    3.00    --   11.17 -99.00  60.00   66
  6  \w    -51.00  44.00   1.00    3.00    --   11.17 -77.00 -60.00   95
  7  \w     12.00  69.00   1.00    3.00    --   11.17-128.00 164.64   57
;
_diffrn_measurement_device 'four-circle diffractometer'
_diffrn_measurement_device_type 'SuperNova, Dual, Cu at home/near, Atlas'
_diffrn_measurement_method '\w scans'
_diffrn_orient_matrix_type 'CrysAlisPro convention (1999,Acta A55,543-557)'
_diffrn_orient_matrix_UB_11 0.0070831000
_diffrn_orient_matrix_UB_12 0.0782976000
_diffrn_orient_matrix_UB_13 -0.0235437000
_diffrn_orient_matrix_UB_21 -0.0789772000
_diffrn_orient_matrix_UB_22 0.0002006000
_diffrn_orient_matrix_UB_23 -0.0274983000
_diffrn_orient_matrix_UB_31 -0.0630586000
_diffrn_orient_matrix_UB_32 0.0156482000
_diffrn_orient_matrix_UB_33 0.0536536000
_diffrn_radiation_monochromator mirror
_diffrn_radiation_probe x-ray
_diffrn_radiation_type MoK\a
_diffrn_radiation_wavelength 0.71073
_diffrn_reflns_av_R_equivalents 0.0389
_diffrn_reflns_av_unetI/netI 0.0343
_diffrn_reflns_Laue_measured_fraction_full 0.995
_diffrn_reflns_Laue_measured_fraction_max 0.996
_diffrn_reflns_limit_h_max 8
_diffrn_reflns_limit_h_min -8
_diffrn_reflns_limit_k_max 11
_diffrn_reflns_limit_k_min -11
_diffrn_reflns_limit_l_max 14
_diffrn_reflns_limit_l_min -14
_diffrn_reflns_number 10915
_diffrn_reflns_point_group_measured_fraction_full 0.995
_diffrn_reflns_point_group_measured_fraction_max 0.996
_diffrn_reflns_theta_full 25.242
_diffrn_reflns_theta_max 26.371
_diffrn_reflns_theta_min 3.536
_diffrn_source 'micro-focus sealed X-ray tube'
_diffrn_source_type 'SuperNova (Mo) X-ray Source'
_exptl_absorpt_coefficient_mu 1.117
_exptl_absorpt_correction_T_max 1.00000
_exptl_absorpt_correction_T_min 0.22245
_exptl_absorpt_correction_type multi-scan
_exptl_absorpt_process_details
;
CrysAlisPro 1.171.39.46 (Rigaku Oxford Diffraction, 2018)
Empirical absorption correction using spherical harmonics,
 implemented in SCALE3 ABSPACK scaling algorithm.
;
_exptl_crystal_colour 'clear dark orange'
_exptl_crystal_colour_lustre clear
_exptl_crystal_colour_modifier dark
_exptl_crystal_colour_primary orange
_exptl_crystal_density_diffrn 1.730
_exptl_crystal_description block
_exptl_crystal_F_000 372
_exptl_crystal_preparation 'Ferrocene dissolved in hot C6F6'
_exptl_crystal_recrystallization_method 'Crystals grown using C6F6 as soilvent in an NMR tube stood in hot water'
_exptl_crystal_size_max 0.722
_exptl_crystal_size_mid 0.389
_exptl_crystal_size_min 0.2
_refine_diff_density_max 0.289
_refine_diff_density_min -0.317
_refine_diff_density_rms 0.051
_refine_ls_extinction_method none
_refine_ls_goodness_of_fit_ref 1.052
_refine_ls_hydrogen_treatment refall
_refine_ls_matrix_type full
_refine_ls_number_parameters 248
_refine_ls_number_reflns 2913
_refine_ls_number_restraints 0
_refine_ls_restrained_S_all 1.052
_refine_ls_R_factor_all 0.0404
_refine_ls_R_factor_gt 0.0322
_refine_ls_shift/su_max 0.001
_refine_ls_shift/su_mean 0.000
_refine_ls_structure_factor_coef Fsqd
_refine_ls_weighting_details 'w=1/[\s^2^(Fo^2^)+(0.0335P)^2^+0.1193P] where P=(Fo^2^+2Fc^2^)/3'
_refine_ls_weighting_scheme calc
_refine_ls_wR_factor_gt 0.0736
_refine_ls_wR_factor_ref 0.0786
_reflns_Friedel_coverage 0.000
_reflns_number_gt 2476
_reflns_number_total 2913
_reflns_threshold_expression 'I > 2\s(I)'
_cod_data_source_file ja9b11895_si_002.cif
_cod_data_source_block exp_1369
_cod_depositor_comments 'Adding full bibliography for 4133967--4133980.cif.'
_cod_database_code 4133970
_shelx_shelxl_version_number 2014/7
_chemical_oxdiff_formula 'Fe C16 F6 H10'
_chemical_oxdiff_usercomment 'Same crystal as used 13 Dec in capillary'
_shelx_space_group_comment
;
The symmetry employed for this shelxl refinement is uniquely defined
by the following loop, which should always be used as a source of
symmetry information in preference to the above space-group names.
They are only intended as comments.
;
_shelx_estimated_absorpt_t_max 0.808
_shelx_estimated_absorpt_t_min 0.499
_reflns_odcompleteness_completeness 99.76
_reflns_odcompleteness_iscentric 1
_reflns_odcompleteness_theta 26.32
_olex2_refinement_description
;
;
_olex2_date_sample_data_collection 2018-12-21
_olex2_exptl_crystal_mounting_method 'Inside 0.5mm X-ray capillary'
_olex2_submission_special_instructions 'No special instructions were received'
_oxdiff_exptl_absorpt_empirical_details
;
Empirical correction (ABSPACK) includes:
- Absorption correction using spherical harmonics
- Frame scaling
;
_oxdiff_exptl_absorpt_empirical_full_max 4.580
_oxdiff_exptl_absorpt_empirical_full_min 0.342

loop_
_space_group_symop_operation_xyz
'x, y, z'
'-x, -y, -z'

loop_
_atom_site_label
_atom_site_type_symbol
_atom_site_fract_x
_atom_site_fract_y
_atom_site_fract_z
_atom_site_U_iso_or_equiv
_atom_site_adp_type
_atom_site_occupancy
_atom_site_site_symmetry_order
_atom_site_calc_flag
Fe1 Fe 0.23954(4) 0.49606(3) 0.25232(2) 0.02958(12) Uani 1 1 d
C7 C 0.3166(4) 0.6792(3) 0.1203(2) 0.0531(6) Uani 1 1 d
H7 H 0.439(4) 0.713(3) 0.096(2) 0.059(7) Uiso 1 1 d
C8 C 0.2432(4) 0.5730(3) 0.07183(19) 0.0475(6) Uani 1 1 d
H8 H 0.309(4) 0.527(3) 0.011(2) 0.068(8) Uiso 1 1 d
C9 C 0.0562(3) 0.5493(3) 0.1364(2) 0.0429(5) Uani 1 1 d
H9 H -0.022(3) 0.484(3) 0.127(2) 0.051(7) Uiso 1 1 d
C10 C 0.0124(3) 0.6413(2) 0.2253(2) 0.0438(5) Uani 1 1 d
H10 H -0.102(3) 0.643(2) 0.283(2) 0.047(6) Uiso 1 1 d
C11 C 0.1735(4) 0.7212(2) 0.2149(2) 0.0478(6) Uani 1 1 d
H11 H 0.193(3) 0.789(3) 0.263(2) 0.052(7) Uiso 1 1 d
C12 C 0.4739(3) 0.4073(3) 0.3193(2) 0.0521(6) Uani 1 1 d
H12 H 0.596(4) 0.452(3) 0.290(2) 0.060(7) Uiso 1 1 d
C13 C 0.4052(3) 0.3017(3) 0.2674(2) 0.0481(6) Uani 1 1 d
H13 H 0.474(3) 0.264(3) 0.202(2) 0.056(7) Uiso 1 1 d
C14 C 0.2178(3) 0.2741(2) 0.3297(2) 0.0413(5) Uani 1 1 d
H14 H 0.135(3) 0.213(2) 0.3126(19) 0.044(6) Uiso 1 1 d
C15 C 0.1677(3) 0.3624(2) 0.42092(18) 0.0394(5) Uani 1 1 d
H15 H 0.050(3) 0.371(2) 0.474(2) 0.045(6) Uiso 1 1 d
C16 C 0.3263(3) 0.4456(3) 0.4137(2) 0.0446(5) Uani 1 1 d
H16 H 0.335(3) 0.516(3) 0.456(2) 0.052(7) Uiso 1 1 d
F1 F 0.37263(19) 1.00038(16) -0.11403(13) 0.0634(4) Uani 1 1 d
F2 F 0.1389(2) 0.81260(14) -0.15779(11) 0.0545(4) Uani 1 1 d
F3 F -0.2327(2) 0.81158(17) -0.04311(14) 0.0660(4) Uani 1 1 d
C1 C 0.1885(3) 1.0008(2) -0.05827(18) 0.0410(5) Uani 1 1 d
C2 C 0.0703(3) 0.9051(2) -0.07986(18) 0.0392(5) Uani 1 1 d
C3 C -0.1174(3) 0.9047(2) -0.02241(19) 0.0413(5) Uani 1 1 d
F4 F 0.8020(2) 0.15130(18) 0.50351(15) 0.0711(4) Uani 1 1 d
F5 F 0.4561(2) 0.20813(15) 0.64251(13) 0.0627(4) Uani 1 1 d
F6 F 0.15352(19) 0.05749(16) 0.63838(12) 0.0613(4) Uani 1 1 d
C4 C 0.6528(3) 0.0767(2) 0.50150(19) 0.0417(5) Uani 1 1 d
C5 C 0.4783(3) 0.1052(2) 0.57237(18) 0.0398(5) Uani 1 1 d
C6 C 0.3254(3) 0.0285(2) 0.57056(18) 0.0395(5) Uani 1 1 d

loop_
_atom_site_aniso_label
_atom_site_aniso_U_11
_atom_site_aniso_U_22
_atom_site_aniso_U_33
_atom_site_aniso_U_23
_atom_site_aniso_U_13
_atom_site_aniso_U_12
Fe1 0.03230(19) 0.02786(17) 0.02826(17) -0.00368(12) -0.00901(12) 0.00205(11)
C7 0.0476(15) 0.0445(13) 0.0579(15) 0.0152(12) -0.0135(12) -0.0076(11)
C8 0.0596(15) 0.0497(13) 0.0289(11) -0.0035(10) -0.0105(10) 0.0112(11)
C9 0.0491(14) 0.0438(12) 0.0401(12) -0.0052(10) -0.0235(10) 0.0029(10)
C10 0.0460(14) 0.0443(13) 0.0387(12) -0.0072(10) -0.0124(10) 0.0157(10)
C11 0.0693(17) 0.0279(11) 0.0518(14) -0.0080(10) -0.0273(12) 0.0049(10)
C12 0.0355(13) 0.0560(15) 0.0610(15) 0.0068(12) -0.0217(11) 0.0024(11)
C13 0.0486(14) 0.0449(13) 0.0450(13) -0.0056(11) -0.0106(11) 0.0203(11)
C14 0.0526(14) 0.0284(10) 0.0432(12) -0.0029(9) -0.0159(10) 0.0001(10)
C15 0.0453(13) 0.0377(11) 0.0309(10) -0.0002(9) -0.0076(9) 0.0025(9)
C16 0.0589(15) 0.0398(12) 0.0403(12) -0.0049(10) -0.0258(11) 0.0019(11)
F1 0.0415(8) 0.0708(9) 0.0693(9) -0.0152(7) 0.0072(6) -0.0017(6)
F2 0.0708(9) 0.0461(7) 0.0460(7) -0.0207(6) -0.0056(6) 0.0101(6)
F3 0.0641(9) 0.0629(9) 0.0797(10) -0.0259(8) -0.0156(8) -0.0173(7)
C1 0.0385(12) 0.0382(12) 0.0396(11) -0.0016(10) -0.0021(9) 0.0024(9)
C2 0.0511(13) 0.0313(10) 0.0314(10) -0.0045(8) -0.0063(9) 0.0070(9)
C3 0.0472(13) 0.0341(11) 0.0417(12) -0.0035(9) -0.0105(10) -0.0042(9)
F4 0.0562(9) 0.0743(10) 0.0893(11) -0.0175(8) -0.0181(8) -0.0245(8)
F5 0.0888(11) 0.0488(8) 0.0575(8) -0.0247(7) -0.0197(7) 0.0035(7)
F6 0.0468(8) 0.0669(9) 0.0551(8) -0.0048(7) 0.0075(6) 0.0102(7)
C4 0.0430(13) 0.0368(11) 0.0450(12) -0.0005(10) -0.0144(10) -0.0058(9)
C5 0.0561(14) 0.0298(10) 0.0334(10) -0.0052(9) -0.0128(10) 0.0037(9)
C6 0.0391(12) 0.0380(11) 0.0341(11) 0.0017(9) -0.0034(9) 0.0049(9)

loop_
_atom_type_symbol
_atom_type_description
_atom_type_scat_dispersion_real
_atom_type_scat_dispersion_imag
_atom_type_scat_source
C C 0.0033 0.0016 'International Tables Vol C Tables 4.2.6.8 and 6.1.1.4'
H H 0.0000 0.0000 'International Tables Vol C Tables 4.2.6.8 and 6.1.1.4'
F F 0.0171 0.0103 'International Tables Vol C Tables 4.2.6.8 and 6.1.1.4'
Fe Fe 0.3463 0.8444 'International Tables Vol C Tables 4.2.6.8 and 6.1.1.4'

loop_
_exptl_crystal_face_index_h
_exptl_crystal_face_index_k
_exptl_crystal_face_index_l
_exptl_crystal_face_perp_dist
-9 1 -10 0.1688
-8 -8 -8 0.1016
9 5 10 0.1000
-6 -10 3 0.1680
2 -12 1 0.1527
-2 -13 -7 0.1666
-9 -5 -10 0.1000
-1 -8 10 0.1653
-3 10 -7 0.2361
3 -4 14 0.1401
7 -8 6 0.1415
-6 7 -8 0.2332
-1 2 -15 0.2066
8 7 10 0.1120
5 11 1 0.2141
-2 12 2 0.3527
1 11 -4 0.2285
1 4 -14 0.2091
2 9 -7 0.2201
-3 -6 11 0.1646
7 -8 -3 0.2193

loop_
_geom_angle_atom_site_label_1
_geom_angle_atom_site_label_2
_geom_angle_atom_site_label_3
_geom_angle
_geom_angle_site_symmetry_3
C7 Fe1 C8 40.58(10) .
C7 Fe1 C9 67.86(10) .
C7 Fe1 C10 67.89(10) .
C7 Fe1 C11 40.49(10) .
C7 Fe1 C12 108.17(10) .
C7 Fe1 C13 122.40(10) .
C7 Fe1 C14 157.50(11) .
C7 Fe1 C15 160.57(11) .
C7 Fe1 C16 124.29(11) .
C8 Fe1 C15 157.42(10) .
C9 Fe1 C8 40.12(10) .
C9 Fe1 C10 40.72(9) .
C9 Fe1 C11 68.05(10) .
C9 Fe1 C12 159.70(10) .
C9 Fe1 C14 107.60(10) .
C9 Fe1 C15 122.38(10) .
C9 Fe1 C16 158.13(10) .
C10 Fe1 C8 68.02(9) .
C10 Fe1 C15 108.06(9) .
C11 Fe1 C8 68.16(10) .
C11 Fe1 C10 40.26(10) .
C11 Fe1 C12 122.78(11) .
C11 Fe1 C14 160.35(10) .
C11 Fe1 C15 124.20(9) .
C12 Fe1 C8 123.93(10) .
C12 Fe1 C10 158.17(11) .
C12 Fe1 C15 68.08(10) .
C13 Fe1 C8 107.47(10) .
C13 Fe1 C9 123.21(10) .
C13 Fe1 C10 159.78(11) .
C13 Fe1 C11 158.31(11) .
C13 Fe1 C12 40.70(10) .
C13 Fe1 C14 40.19(9) .
C13 Fe1 C15 68.07(9) .
C13 Fe1 C16 68.36(10) .
C14 Fe1 C8 121.74(10) .
C14 Fe1 C10 124.02(10) .
C14 Fe1 C12 67.99(10) .
C14 Fe1 C15 40.60(9) .
C16 Fe1 C8 160.50(10) .
C16 Fe1 C10 122.50(9) .
C16 Fe1 C11 108.25(10) .
C16 Fe1 C12 40.59(10) .
C16 Fe1 C14 68.21(9) .
C16 Fe1 C15 40.50(9) .
Fe1 C7 H7 124.3(15) .
C8 C7 Fe1 69.93(13) .
C8 C7 H7 126.0(15) .
C11 C7 Fe1 69.91(13) .
C11 C7 H7 125.9(15) .
C11 C7 C8 108.1(2) .
Fe1 C8 H8 124.8(16) .
C7 C8 Fe1 69.49(13) .
C7 C8 H8 125.1(17) .
C9 C8 Fe1 69.86(12) .
C9 C8 C7 107.9(2) .
C9 C8 H8 127.0(17) .
Fe1 C9 H9 123.7(15) .
C8 C9 Fe1 70.02(13) .
C8 C9 H9 126.6(15) .
C8 C9 C10 108.2(2) .
C10 C9 Fe1 69.68(12) .
C10 C9 H9 125.2(15) .
Fe1 C10 H10 123.8(13) .
C9 C10 Fe1 69.60(12) .
C9 C10 H10 125.3(14) .
C11 C10 Fe1 69.85(13) .
C11 C10 C9 107.9(2) .
C11 C10 H10 126.8(14) .
Fe1 C11 H11 123.6(13) .
C7 C11 Fe1 69.60(13) .
C7 C11 H11 122.7(14) .
C10 C11 Fe1 69.90(12) .
C10 C11 C7 107.9(2) .
C10 C11 H11 129.3(14) .
Fe1 C12 H12 122.0(15) .
C13 C12 Fe1 69.50(13) .
C13 C12 H12 125.4(15) .
C16 C12 Fe1 69.66(13) .
C16 C12 H12 126.5(15) .
C16 C12 C13 107.9(2) .
Fe1 C13 H13 123.4(15) .
C12 C13 Fe1 69.80(13) .
C12 C13 H13 123.6(15) .
C14 C13 Fe1 70.05(12) .
C14 C13 C12 108.1(2) .
C14 C13 H13 128.2(15) .
Fe1 C14 H14 123.3(13) .
C13 C14 Fe1 69.76(13) .
C13 C14 H14 127.0(13) .
C13 C14 C15 108.4(2) .
C15 C14 Fe1 69.96(12) .
C15 C14 H14 124.5(13) .
Fe1 C15 H15 123.5(13) .
C14 C15 Fe1 69.44(12) .
C14 C15 H15 127.5(14) .
C16 C15 Fe1 69.45(12) .
C16 C15 C14 107.7(2) .
C16 C15 H15 124.6(14) .
Fe1 C16 H16 122.6(15) .
C12 C16 Fe1 69.75(13) .
C12 C16 H16 123.4(15) .
C15 C16 Fe1 70.05(12) .
C15 C16 C12 107.9(2) .
C15 C16 H16 128.6(15) .
F1 C1 C2 119.97(19) .
F1 C1 C3 120.2(2) 2_575
C2 C1 C3 119.8(2) 2_575
F2 C2 C1 120.02(19) .
F2 C2 C3 119.9(2) .
C3 C2 C1 120.1(2) .
F3 C3 C1 119.7(2) 2_575
F3 C3 C2 120.2(2) .
C2 C3 C1 120.1(2) 2_575
F4 C4 C5 119.7(2) .
F4 C4 C6 120.2(2) 2_656
C5 C4 C6 120.1(2) 2_656
F5 C5 C4 120.4(2) .
F5 C5 C6 119.9(2) .
C6 C5 C4 119.7(2) .
F6 C6 C4 119.8(2) 2_656
F6 C6 C5 120.0(2) .
C5 C6 C4 120.15(19) 2_656

loop_
_geom_bond_atom_site_label_1
_geom_bond_atom_site_label_2
_geom_bond_distance
_geom_bond_site_symmetry_2
Fe1 C7 2.029(2) .
Fe1 C8 2.035(2) .
Fe1 C9 2.033(2) .
Fe1 C10 2.034(2) .
Fe1 C11 2.033(2) .
Fe1 C12 2.034(2) .
Fe1 C13 2.030(2) .
Fe1 C14 2.034(2) .
Fe1 C15 2.041(2) .
Fe1 C16 2.033(2) .
C7 H7 0.92(2) .
C7 C8 1.410(4) .
C7 C11 1.406(3) .
C8 H8 0.91(3) .
C8 C9 1.395(3) .
C9 H9 0.90(2) .
C9 C10 1.415(3) .
C10 H10 0.93(2) .
C10 C11 1.400(3) .
C11 H11 0.95(2) .
C12 H12 0.96(3) .
C12 C13 1.413(4) .
C12 C16 1.411(3) .
C13 H13 0.91(2) .
C13 C14 1.396(3) .
C14 H14 0.94(2) .
C14 C15 1.414(3) .
C15 H15 0.93(2) .
C15 C16 1.410(3) .
C16 H16 0.90(2) .
F1 C1 1.335(2) .
F2 C2 1.338(2) .
F3 C3 1.334(3) .
C1 C2 1.371(3) .
C1 C3 1.376(3) 2_575
C2 C3 1.363(3) .
C3 C1 1.376(3) 2_575
F4 C4 1.334(3) .
F5 C5 1.335(2) .
F6 C6 1.339(2) .
C4 C5 1.367(3) .
C4 C6 1.369(3) 2_656
C5 C6 1.367(3) .
C6 C4 1.369(3) 2_656

loop_
_exptl_oxdiff_crystal_face_indexfrac_h
_exptl_oxdiff_crystal_face_indexfrac_k
_exptl_oxdiff_crystal_face_indexfrac_l
_exptl_oxdiff_crystal_face_x
_exptl_oxdiff_crystal_face_y
_exptl_oxdiff_crystal_face_z
-8.6945 0.6325 -10.3924 0.2326 0.9726 0.0006
-8.3548 -7.8567 -7.6966 -0.4931 0.8699 -0.0090
9.1006 4.5973 9.5243 0.2002 -0.9797 0.0091
-5.5179 -9.7659 2.7501 -0.8685 0.3582 0.3427
1.7435 -11.9824 1.3795 -0.9583 -0.1780 -0.2234
-2.1634 -12.5306 -6.5597 -0.8420 0.3487 -0.4116
-9.1006 -4.5973 -9.5243 -0.2002 0.9797 -0.0091
-1.4337 -7.7897 9.8675 -0.8524 -0.1597 0.4979
-2.9167 9.8768 -6.6584 0.9094 0.4154 -0.0188
2.9708 -4.3479 13.5519 -0.6385 -0.6081 0.4717
6.5275 -7.9253 5.5028 -0.7039 -0.6684 -0.2404
-5.9580 7.4214 -7.8201 0.7230 0.6871 0.0723
-0.6404 1.7507 -15.0482 0.4868 0.4647 -0.7396
8.3476 6.9837 9.5128 0.3820 -0.9195 0.0933
5.3058 11.1722 0.9522 0.8899 -0.4430 -0.1087
-1.7950 12.3367 2.0180 0.9057 0.0887 0.4145
1.0133 11.4833 -3.7998 0.9958 0.0268 -0.0881
1.2050 3.5428 -13.5326 0.6045 0.2777 -0.7466
2.2024 9.4961 -7.1430 0.9273 0.0244 -0.3735
-2.9908 -5.5697 11.0365 -0.7171 -0.0684 0.6936
6.9696 -7.8381 -3.4262 -0.4837 -0.4578 -0.7460
